data_7201999
loop_
_publ_author_name
'Liu, Na'
'Wang, Yan-Qin'
'Gao, En-Qing'
'Chen, Zhen-Xia'
'Weng, Lin-Hong'

_publ_section_title
;
 Supramolecular architectures based on transition metal complexes with
 1-(3-pyridyl)-2-(4&#x2032;-pyrimidyl)ethene
;
_journal_issue 7
_journal_name_full CrystEngComm
_journal_page_first 915
_journal_paper_doi 10.1039/b802044b
_journal_volume 10
_journal_year 2008
_chemical_formula_sum 'C22 H26 Cd Cl2 N6 O12'
_chemical_formula_weight 749.79
_chemical_name_systematic
;
?
;
_space_group_IT_number 2
_symmetry_cell_setting triclinic
_symmetry_space_group_name_Hall '-P 1'
_symmetry_space_group_name_H-M 'P -1'
_atom_sites_solution_hydrogens geom
_atom_sites_solution_primary direct
_atom_sites_solution_secondary difmap
_audit_creation_method SHELXL-97
_cell_angle_alpha 85.809(2)
_cell_angle_beta 79.323(2)
_cell_angle_gamma 76.193(2)
_cell_formula_units_Z 1
_cell_length_a 7.9913(11)
_cell_length_b 8.2560(12)
_cell_length_c 11.3311(16)
_cell_measurement_reflns_used 2752
_cell_measurement_temperature 293(2)
_cell_measurement_theta_max 27.49
_cell_measurement_theta_min 2.54
_cell_volume 713.09(17)
_computing_cell_refinement 'Bruker SMART'
_computing_data_collection 'Bruker SMART'
_computing_data_reduction 'Bruker SAINT'
_computing_molecular_graphics 'Bruker SHELXTL'
_computing_publication_material 'Bruker SHELXTL'
_computing_structure_refinement 'Bruker SHELXTL'
_computing_structure_solution 'Bruker SHELXTL'
_diffrn_ambient_temperature 293(2)
_diffrn_measured_fraction_theta_full 0.976
_diffrn_measured_fraction_theta_max 0.976
_diffrn_measurement_device_type 'CCD area detector'
_diffrn_measurement_method 'phi and omega scans'
_diffrn_radiation_monochromator graphite
_diffrn_radiation_source ' sealed tube'
_diffrn_radiation_type MoK\a
_diffrn_radiation_wavelength 0.71073
_diffrn_reflns_av_R_equivalents 0.0114
_diffrn_reflns_av_sigmaI/netI 0.0215
_diffrn_reflns_limit_h_max 8
_diffrn_reflns_limit_h_min -9
_diffrn_reflns_limit_k_max 9
_diffrn_reflns_limit_k_min -10
_diffrn_reflns_limit_l_max 13
_diffrn_reflns_limit_l_min -13
_diffrn_reflns_number 4038
_diffrn_reflns_theta_full 26.00
_diffrn_reflns_theta_max 26.00
_diffrn_reflns_theta_min 2.54
_exptl_absorpt_coefficient_mu 1.026
_exptl_absorpt_correction_T_max 0.8212
_exptl_absorpt_correction_T_min 0.7484
_exptl_absorpt_correction_type multi-scan
_exptl_absorpt_process_details SADABS
_exptl_crystal_colour colorless
_exptl_crystal_density_diffrn 1.746
_exptl_crystal_density_method 'not measured'
_exptl_crystal_description block
_exptl_crystal_F_000 378
_exptl_crystal_size_max 0.30
_exptl_crystal_size_mid 0.25
_exptl_crystal_size_min 0.20
_refine_diff_density_max 0.311
_refine_diff_density_min -0.353
_refine_diff_density_rms 0.052
_refine_ls_extinction_method none
_refine_ls_goodness_of_fit_ref 1.047
_refine_ls_hydrogen_treatment mixed
_refine_ls_matrix_type full
_refine_ls_number_parameters 212
_refine_ls_number_reflns 2740
_refine_ls_number_restraints 4
_refine_ls_restrained_S_all 1.050
_refine_ls_R_factor_all 0.0280
_refine_ls_R_factor_gt 0.0254
_refine_ls_shift/su_max 0.000
_refine_ls_shift/su_mean 0.000
_refine_ls_structure_factor_coef Fsqd
_refine_ls_weighting_details 'calc w=1/[\s^2^(Fo^2^)+(0.0319P)^2^+0.3045P] where P=(Fo^2^+2Fc^2^)/3'
_refine_ls_weighting_scheme calc
_refine_ls_wR_factor_gt 0.0623
_refine_ls_wR_factor_ref 0.0640
_reflns_number_gt 2556
_reflns_number_total 2740
_reflns_threshold_expression >2sigma(I)
_cod_data_source_file b802044b.txt
_cod_data_source_block 1
_cod_depositor_comments
;
The following automatic conversions were performed:
'_symmetry_cell_setting' value 'Triclinic' changed to 'triclinic'
according to '/home/saulius/struct/CIF-dictionaries/cif_core.dic'
dictionary named 'cif_core.dic' version 2.4.1 from 2010-06-29.

Automatic conversion script
Id: cif_fix_enum 1527 2010-12-29 10:47:43Z saulius 
;
_cod_original_sg_symbol_H-M P-1
_cod_database_code 7201999

loop_
_symmetry_equiv_pos_as_xyz
'x, y, z'
'-x, -y, -z'

loop_
_atom_site_label
_atom_site_type_symbol
_atom_site_fract_x
_atom_site_fract_y
_atom_site_fract_z
_atom_site_U_iso_or_equiv
_atom_site_adp_type
_atom_site_occupancy
_atom_site_symmetry_multiplicity
_atom_site_calc_flag
_atom_site_refinement_flags
_atom_site_disorder_assembly
_atom_site_disorder_group
Cd1 Cd 0.5000 1.0000 0.0000 0.04098(10) Uani 1 2 d S . .
C1 C 0.3158(3) 1.0394(3) 0.27693(19) 0.0369(5) Uani 1 1 d . . .
H1A H 0.2514 1.1371 0.2460 0.044 Uiso 1 1 calc R . .
C2 C 0.5221(3) 0.7932(3) 0.2447(2) 0.0408(5) Uani 1 1 d . . .
H2A H 0.6000 0.7175 0.1921 0.049 Uiso 1 1 calc R . .
C3 C 0.5037(3) 0.7559(3) 0.3660(2) 0.0438(5) Uani 1 1 d . . .
H3A H 0.5702 0.6577 0.3946 0.053 Uiso 1 1 calc R . .
C4 C 0.3864(3) 0.8650(3) 0.4448(2) 0.0407(5) Uani 1 1 d . . .
H4A H 0.3740 0.8416 0.5271 0.049 Uiso 1 1 calc R . .
C5 C 0.2867(3) 1.0101(3) 0.40057(18) 0.0340(5) Uani 1 1 d . . .
C6 C 0.1564(3) 1.1335(3) 0.47663(19) 0.0381(5) Uani 1 1 d . . .
H6A H 0.0838 1.2175 0.4382 0.046 Uiso 1 1 calc R . .
C7 C 0.1334(3) 1.1353(3) 0.59566(19) 0.0377(5) Uani 1 1 d . . .
H7A H 0.2034 1.0496 0.6345 0.045 Uiso 1 1 calc R . .
C8 C 0.0066(3) 1.2614(3) 0.67040(19) 0.0363(5) Uani 1 1 d . . .
C9 C -0.1220(3) 1.3826(3) 0.6269(2) 0.0439(5) Uani 1 1 d . . .
H9A H -0.1335 1.3879 0.5464 0.053 Uiso 1 1 calc R . .
C10 C -0.2320(3) 1.4946(3) 0.7071(2) 0.0498(6) Uani 1 1 d . . .
H10A H -0.3210 1.5746 0.6799 0.060 Uiso 1 1 calc R . .
C11 C -0.0894(4) 1.3737(3) 0.8550(2) 0.0538(7) Uani 1 1 d . . .
H11A H -0.0765 1.3717 0.9350 0.065 Uiso 1 1 calc R . .
N1 N 0.4318(2) 0.9346(2) 0.19979(16) 0.0385(4) Uani 1 1 d . . .
N2 N -0.2163(3) 1.4931(3) 0.8221(2) 0.0527(5) Uani 1 1 d . . .
N3 N 0.0219(3) 1.2561(3) 0.78718(17) 0.0459(5) Uani 1 1 d . . .
O1 O 0.7949(3) 0.9400(3) 0.0217(2) 0.0633(6) Uani 1 1 d . . .
H1WB H 0.870(5) 0.913(4) -0.030(3) 0.075(12) Uiso 1 1 d . . .
H1WA H 0.827(5) 0.911(4) 0.082(3) 0.078(12) Uiso 1 1 d . . .
O2 O 0.5237(3) 0.7229(2) -0.03613(17) 0.0531(5) Uani 1 1 d D . .
H2WB H 0.611(3) 0.654(3) -0.071(3) 0.065(9) Uiso 1 1 d D . .
H2WA H 0.440(3) 0.723(5) -0.079(2) 0.140(19) Uiso 1 1 d D . .
O3 O 0.3417(3) 0.7758(3) 0.7435(2) 0.0792(7) Uani 1 1 d . . .
O5 O 0.0460(3) 0.8104(3) 0.8140(2) 0.0856(7) Uani 1 1 d . . .
O6 O 0.2432(4) 0.5716(3) 0.86614(19) 0.0874(8) Uani 1 1 d . . .
O4 O 0.1841(3) 0.6146(3) 0.67043(19) 0.0756(6) Uani 1 1 d . . .
Cl1 Cl 0.20196(8) 0.69154(7) 0.77385(5) 0.04309(15) Uani 1 1 d . . .

loop_
_atom_site_aniso_label
_atom_site_aniso_U_11
_atom_site_aniso_U_22
_atom_site_aniso_U_33
_atom_site_aniso_U_23
_atom_site_aniso_U_13
_atom_site_aniso_U_12
Cd1 0.03972(15) 0.05138(16) 0.02238(12) -0.00929(9) -0.00023(9) 0.00640(10)
C1 0.0350(12) 0.0421(12) 0.0284(11) -0.0074(9) -0.0035(9) 0.0016(9)
C2 0.0382(12) 0.0425(12) 0.0350(12) -0.0111(9) 0.0018(9) 0.0007(10)
C3 0.0475(14) 0.0391(12) 0.0387(13) -0.0012(10) -0.0045(10) 0.0000(10)
C4 0.0472(13) 0.0436(12) 0.0272(11) -0.0033(9) -0.0010(9) -0.0059(10)
C5 0.0320(11) 0.0415(12) 0.0269(10) -0.0096(9) 0.0008(8) -0.0075(9)
C6 0.0363(12) 0.0425(12) 0.0308(11) -0.0089(9) -0.0006(9) -0.0019(9)
C7 0.0394(12) 0.0392(12) 0.0304(11) -0.0086(9) 0.0006(9) -0.0037(9)
C8 0.0369(12) 0.0410(12) 0.0295(11) -0.0089(9) 0.0020(9) -0.0096(9)
C9 0.0400(13) 0.0530(14) 0.0358(12) -0.0126(10) -0.0025(10) -0.0049(10)
C10 0.0402(14) 0.0511(14) 0.0518(15) -0.0140(12) -0.0021(11) 0.0010(11)
C11 0.0587(16) 0.0626(16) 0.0313(12) -0.0163(11) 0.0015(11) 0.0005(13)
N1 0.0377(10) 0.0457(10) 0.0267(9) -0.0105(8) -0.0024(7) 0.0014(8)
N2 0.0499(13) 0.0567(13) 0.0436(12) -0.0221(10) 0.0041(10) -0.0004(10)
N3 0.0524(12) 0.0506(12) 0.0280(10) -0.0104(8) 0.0004(9) -0.0021(9)
O1 0.0384(11) 0.1020(17) 0.0389(11) -0.0085(11) -0.0049(9) 0.0048(10)
O2 0.0493(11) 0.0556(11) 0.0488(10) -0.0244(8) -0.0081(9) 0.0053(9)
O3 0.0648(14) 0.1133(19) 0.0695(14) 0.0124(13) -0.0214(11) -0.0369(13)
O5 0.0559(13) 0.1002(17) 0.0801(16) -0.0280(13) -0.0041(11) 0.0239(12)
O6 0.129(2) 0.0684(13) 0.0445(12) 0.0131(10) -0.0111(13) 0.0086(14)
O4 0.0955(17) 0.0814(15) 0.0511(12) -0.0206(10) -0.0223(12) -0.0097(12)
Cl1 0.0435(3) 0.0481(3) 0.0304(3) -0.0038(2) -0.0051(2) 0.0033(2)

loop_
_atom_type_symbol
_atom_type_description
_atom_type_scat_dispersion_real
_atom_type_scat_dispersion_imag
_atom_type_scat_source
C C 0.0033 0.0016 'International Tables Vol C Tables 4.2.6.8 and 6.1.1.4'
H H 0.0000 0.0000 'International Tables Vol C Tables 4.2.6.8 and 6.1.1.4'
N N 0.0061 0.0033 'International Tables Vol C Tables 4.2.6.8 and 6.1.1.4'
O O 0.0106 0.0060 'International Tables Vol C Tables 4.2.6.8 and 6.1.1.4'
Cl Cl 0.1484 0.1585 'International Tables Vol C Tables 4.2.6.8 and 6.1.1.4'
Cd Cd -0.8075 1.2024 'International Tables Vol C Tables 4.2.6.8 and 6.1.1.4'

loop_
_geom_angle_atom_site_label_1
_geom_angle_atom_site_label_2
_geom_angle_atom_site_label_3
_geom_angle
_geom_angle_site_symmetry_1
_geom_angle_site_symmetry_3
_geom_angle_publ_flag
N1 Cd1 N1 180.0 . 2_675 ?
N1 Cd1 O2 92.58(7) . 2_675 ?
N1 Cd1 O2 87.42(7) 2_675 2_675 ?
N1 Cd1 O2 87.42(7) . . ?
N1 Cd1 O2 92.58(7) 2_675 . ?
O2 Cd1 O2 180.00(9) 2_675 . ?
N1 Cd1 O1 88.14(8) . . ?
N1 Cd1 O1 91.86(8) 2_675 . ?
O2 Cd1 O1 89.73(8) 2_675 . ?
O2 Cd1 O1 90.27(8) . . ?
N1 Cd1 O1 91.86(8) . 2_675 ?
N1 Cd1 O1 88.14(8) 2_675 2_675 ?
O2 Cd1 O1 90.27(8) 2_675 2_675 ?
O2 Cd1 O1 89.73(8) . 2_675 ?
O1 Cd1 O1 180.0 . 2_675 ?
N1 C1 C5 123.6(2) . . ?
N1 C1 H1A 118.2 . . ?
C5 C1 H1A 118.2 . . ?
N1 C2 C3 122.3(2) . . ?
N1 C2 H2A 118.9 . . ?
C3 C2 H2A 118.9 . . ?
C4 C3 C2 119.5(2) . . ?
C4 C3 H3A 120.2 . . ?
C2 C3 H3A 120.2 . . ?
C3 C4 C5 119.5(2) . . ?
C3 C4 H4A 120.2 . . ?
C5 C4 H4A 120.2 . . ?
C4 C5 C1 117.16(19) . . ?
C4 C5 C6 123.9(2) . . ?
C1 C5 C6 119.0(2) . . ?
C7 C6 C5 125.5(2) . . ?
C7 C6 H6A 117.2 . . ?
C5 C6 H6A 117.2 . . ?
C6 C7 C8 125.1(2) . . ?
C6 C7 H7A 117.4 . . ?
C8 C7 H7A 117.4 . . ?
N3 C8 C9 120.4(2) . . ?
N3 C8 C7 115.9(2) . . ?
C9 C8 C7 123.7(2) . . ?
C10 C9 C8 117.6(2) . . ?
C10 C9 H9A 121.2 . . ?
C8 C9 H9A 121.2 . . ?
N2 C10 C9 122.7(2) . . ?
N2 C10 H10A 118.6 . . ?
C9 C10 H10A 118.6 . . ?
N2 C11 N3 127.7(2) . . ?
N2 C11 H11A 116.2 . . ?
N3 C11 H11A 116.2 . . ?
C2 N1 C1 117.92(19) . . ?
C2 N1 Cd1 119.11(14) . . ?
C1 N1 Cd1 122.67(15) . . ?
C11 N2 C10 115.3(2) . . ?
C11 N3 C8 116.3(2) . . ?
Cd1 O1 H1WB 123(3) . . ?
Cd1 O1 H1WA 123(3) . . ?
H1WB O1 H1WA 109(4) . . ?
Cd1 O2 H2WB 128(2) . . ?
Cd1 O2 H2WA 106(3) . . ?
H2WB O2 H2WA 103(2) . . ?
O5 Cl1 O6 110.70(16) . . ?
O5 Cl1 O4 109.51(15) . . ?
O6 Cl1 O4 111.09(15) . . ?
O5 Cl1 O3 108.47(16) . . ?
O6 Cl1 O3 107.76(16) . . ?
O4 Cl1 O3 109.25(15) . . ?

loop_
_geom_bond_atom_site_label_1
_geom_bond_atom_site_label_2
_geom_bond_distance
_geom_bond_site_symmetry_2
_geom_bond_publ_flag
Cd1 N1 2.2844(18) . ?
Cd1 N1 2.2844(18) 2_675 ?
Cd1 O2 2.3104(18) 2_675 ?
Cd1 O2 2.3104(18) . ?
Cd1 O1 2.345(2) . ?
Cd1 O1 2.345(2) 2_675 ?
C1 N1 1.342(3) . ?
C1 C5 1.390(3) . ?
C1 H1A 0.9300 . ?
C2 N1 1.337(3) . ?
C2 C3 1.375(3) . ?
C2 H2A 0.9300 . ?
C3 C4 1.375(3) . ?
C3 H3A 0.9300 . ?
C4 C5 1.388(3) . ?
C4 H4A 0.9300 . ?
C5 C6 1.468(3) . ?
C6 C7 1.328(3) . ?
C6 H6A 0.9300 . ?
C7 C8 1.461(3) . ?
C7 H7A 0.9300 . ?
C8 N3 1.348(3) . ?
C8 C9 1.388(3) . ?
C9 C10 1.376(3) . ?
C9 H9A 0.9300 . ?
C10 N2 1.331(3) . ?
C10 H10A 0.9300 . ?
C11 N2 1.323(3) . ?
C11 N3 1.329(3) . ?
C11 H11A 0.9300 . ?
O1 H1WB 0.76(4) . ?
O1 H1WA 0.77(4) . ?
O2 H2WB 0.841(17) . ?
O2 H2WA 0.895(16) . ?
O3 Cl1 1.429(2) . ?
O5 Cl1 1.412(2) . ?
O6 Cl1 1.415(2) . ?
O4 Cl1 1.418(2) . ?

loop_
_geom_hbond_atom_site_label_D
_geom_hbond_atom_site_label_H
_geom_hbond_atom_site_label_A
_geom_hbond_distance_DH
_geom_hbond_distance_HA
_geom_hbond_distance_DA
_geom_hbond_angle_DHA
_geom_hbond_site_symmetry_A
O1 H1WB O5 0.76(4) 2.13(4) 2.882(3) 168(4) 1_654
O1 H1WA N3 0.77(4) 2.27(4) 2.997(3) 158(4) 2_676
O2 H2WB N2 0.841(17) 1.969(19) 2.797(3) 168(3) 1_644
O2 H2WA O3 0.895(16) 2.269(17) 3.070(3) 149(3) 1_554

loop_
_geom_torsion_atom_site_label_1
_geom_torsion_atom_site_label_2
_geom_torsion_atom_site_label_3
_geom_torsion_atom_site_label_4
_geom_torsion
_geom_torsion_site_symmetry_1
_geom_torsion_site_symmetry_2
_geom_torsion_site_symmetry_3
_geom_torsion_site_symmetry_4
_geom_torsion_publ_flag
N1 C2 C3 C4 1.3(4) . . . . ?
C2 C3 C4 C5 0.8(4) . . . . ?
C3 C4 C5 C1 -1.9(3) . . . . ?
C3 C4 C5 C6 179.2(2) . . . . ?
N1 C1 C5 C4 1.1(3) . . . . ?
N1 C1 C5 C6 -180.0(2) . . . . ?
C4 C5 C6 C7 9.7(4) . . . . ?
C1 C5 C6 C7 -169.2(2) . . . . ?
C5 C6 C7 C8 178.2(2) . . . . ?
C6 C7 C8 N3 -170.0(2) . . . . ?
C6 C7 C8 C9 9.2(4) . . . . ?
N3 C8 C9 C10 -0.4(4) . . . . ?
C7 C8 C9 C10 -179.5(2) . . . . ?
C8 C9 C10 N2 1.8(4) . . . . ?
C3 C2 N1 C1 -2.2(4) . . . . ?
C3 C2 N1 Cd1 171.62(19) . . . . ?
C5 C1 N1 C2 1.0(3) . . . . ?
C5 C1 N1 Cd1 -172.62(17) . . . . ?
N1 Cd1 N1 C2 -54(100) 2_675 . . . ?
O2 Cd1 N1 C2 -137.77(18) 2_675 . . . ?
O2 Cd1 N1 C2 42.23(18) . . . . ?
O1 Cd1 N1 C2 -48.12(18) . . . . ?
O1 Cd1 N1 C2 131.88(18) 2_675 . . . ?
N1 Cd1 N1 C1 119(100) 2_675 . . . ?
O2 Cd1 N1 C1 35.76(18) 2_675 . . . ?
O2 Cd1 N1 C1 -144.24(18) . . . . ?
O1 Cd1 N1 C1 125.40(19) . . . . ?
O1 Cd1 N1 C1 -54.60(19) 2_675 . . . ?
N3 C11 N2 C10 -0.4(5) . . . . ?
C9 C10 N2 C11 -1.4(4) . . . . ?
N2 C11 N3 C8 1.8(4) . . . . ?
C9 C8 N3 C11 -1.3(4) . . . . ?
C7 C8 N3 C11 177.9(2) . . . . ?
